data_4327329
loop_
_publ_author_name
'Matthew A. Gave'
'Daniel Bilc'
'S. D. Mahanti'
'Jean D. Breshears'
'Mercouri G. Kanatzidis'

_publ_section_title
;
 On the Lamellar Compounds CuBiP2Se6, AgBiP2Se6 and AgBiP2S6.
 Antiferroelectric Phase Transitions Due to Cooperative Cu+ and Bi3+ Ion
 Motion
;
_journal_name_full 'Inorganic Chemistry'
_journal_page_first 5293
_journal_page_last 5303
_journal_paper_doi 10.1021/ic050357+
_journal_volume 44
_journal_year 2005
_chemical_formula_sum 'Bi Cu P2 Se6'
_chemical_formula_weight 808.22
_chemical_name_systematic
; 
 ? 
;
_space_group_IT_number 148
_symmetry_cell_setting trigonal
_symmetry_space_group_name_Hall '-R 3'
_symmetry_space_group_name_H-M 'R -3 :H'
_atom_sites_solution_hydrogens geom
_atom_sites_solution_primary direct
_atom_sites_solution_secondary difmap
_audit_creation_method SHELXL-97
_cell_angle_alpha 90.00
_cell_angle_beta 90.00
_cell_angle_gamma 120.00
_cell_formula_units_Z 12
_cell_length_a 6.5591(10)
_cell_length_b 6.5591(10)
_cell_length_c 79.385(18)
_cell_measurement_temperature 293(2)
_cell_volume 2957.7(9)
_computing_structure_refinement 'SHELXL-97 (Sheldrick, 1997)'
_computing_structure_solution 'SHELXS-97 (Sheldrick, 1990)'
_diffrn_ambient_temperature 293(2)
_diffrn_measured_fraction_theta_full 0.981
_diffrn_measured_fraction_theta_max 0.981
_diffrn_radiation_monochromator graphite
_diffrn_radiation_source 'fine-focus sealed tube'
_diffrn_radiation_type MoK\a
_diffrn_radiation_wavelength 0.71073
_diffrn_reflns_av_R_equivalents 0.0648
_diffrn_reflns_av_sigmaI/netI 0.0503
_diffrn_reflns_limit_h_max 8
_diffrn_reflns_limit_h_min -8
_diffrn_reflns_limit_k_max 8
_diffrn_reflns_limit_k_min -8
_diffrn_reflns_limit_l_max 105
_diffrn_reflns_limit_l_min -104
_diffrn_reflns_number 8151
_diffrn_reflns_theta_full 28.29
_diffrn_reflns_theta_max 28.29
_diffrn_reflns_theta_min 1.54
_exptl_absorpt_coefficient_mu 42.381
_exptl_crystal_density_diffrn 5.445
_exptl_crystal_F_000 4152
_refine_diff_density_max 6.615
_refine_diff_density_min -3.484
_refine_diff_density_rms 0.648
_refine_ls_extinction_coef 0.000013(13)
_refine_ls_extinction_expression Fc^*^=kFc[1+0.001xFc^2^\l^3^/sin(2\q)]^-1/4^
_refine_ls_extinction_method SHELXL
_refine_ls_goodness_of_fit_ref 1.175
_refine_ls_hydrogen_treatment mixed
_refine_ls_matrix_type full
_refine_ls_number_parameters 62
_refine_ls_number_reflns 1626
_refine_ls_number_restraints 0
_refine_ls_restrained_S_all 1.175
_refine_ls_R_factor_all 0.0910
_refine_ls_R_factor_gt 0.0786
_refine_ls_shift/su_max 0.014
_refine_ls_shift/su_mean 0.004
_refine_ls_structure_factor_coef Fsqd
_refine_ls_weighting_details 'calc w=1/[\s^2^(Fo^2^)+(0.0606P)^2^+1375.0383P] where P=(Fo^2^+2Fc^2^)/3'
_refine_ls_weighting_scheme calc
_refine_ls_wR_factor_gt 0.2064
_refine_ls_wR_factor_ref 0.2117
_reflns_number_gt 1357
_reflns_number_total 1626
_reflns_threshold_expression >2sigma(I)
_cod_data_source_file ic0503572Bsi20050308_041802.cif
_cod_data_source_block r_3rick
_cod_original_sg_symbol_H-M 'R -3'
_cod_database_code 4327329

loop_
_symmetry_equiv_pos_as_xyz
'x, y, z'
'-y, x-y, z'
'-x+y, -x, z'
'x+2/3, y+1/3, z+1/3'
'-y+2/3, x-y+1/3, z+1/3'
'-x+y+2/3, -x+1/3, z+1/3'
'x+1/3, y+2/3, z+2/3'
'-y+1/3, x-y+2/3, z+2/3'
'-x+y+1/3, -x+2/3, z+2/3'
'-x, -y, -z'
'y, -x+y, -z'
'x-y, x, -z'
'-x+2/3, -y+1/3, -z+1/3'
'y+2/3, -x+y+1/3, -z+1/3'
'x-y+2/3, x+1/3, -z+1/3'
'-x+1/3, -y+2/3, -z+2/3'
'y+1/3, -x+y+2/3, -z+2/3'
'x-y+1/3, x+2/3, -z+2/3'

loop_
_atom_site_label
_atom_site_type_symbol
_atom_site_fract_x
_atom_site_fract_y
_atom_site_fract_z
_atom_site_U_iso_or_equiv
_atom_site_adp_type
_atom_site_occupancy
_atom_site_symmetry_multiplicity
_atom_site_calc_flag
_atom_site_refinement_flags
Bi1 Bi 0.6667 0.3333 0.04124(2) 0.0168(4) Uani 1 3 d S
Bi2 Bi 0.3333 -0.3333 0.122220(19) 0.0150(4) Uani 1 3 d S
Se1 Se 0.7200(4) 0.0410(4) 0.10305(3) 0.0189(5) Uani 1 1 d .
Se2 Se 1.0312(4) 0.7015(4) 0.01963(3) 0.0218(6) Uani 1 1 d .
Se3 Se 0.3503(4) 0.0099(4) 0.14733(3) 0.0156(5) Uani 1 1 d .
Se4 Se 1.0271(4) 0.3363(4) 0.06376(3) 0.0204(6) Uani 1 1 d .
P1 P 1.3333 0.6667 0.05581(13) 0.0148(18) Uani 1 3 d S
P2 P 0.6667 0.3333 0.13847(13) 0.0111(17) Uani 1 3 d S
P3 P 0.6667 0.3333 0.11035(13) 0.0125(18) Uani 1 3 d S
P4 P 1.3333 0.6667 0.02749(13) 0.0139(18) Uani 1 3 d S
Cu1 Cu 2.0000 1.0000 0.1369(2) 0.091(4) Uani 1 3 d S
Cu2 Cu 0.0000 0.0000 0.0430(3) 0.178(9) Uani 1 3 d S

loop_
_atom_site_aniso_label
_atom_site_aniso_U_11
_atom_site_aniso_U_22
_atom_site_aniso_U_33
_atom_site_aniso_U_23
_atom_site_aniso_U_13
_atom_site_aniso_U_12
Bi1 0.0114(5) 0.0114(5) 0.0274(8) 0.000 0.000 0.0057(2)
Bi2 0.0096(4) 0.0096(4) 0.0257(8) 0.000 0.000 0.0048(2)
Se1 0.0159(10) 0.0142(10) 0.0275(12) 0.0033(9) 0.0107(9) 0.0081(9)
Se2 0.0156(11) 0.0254(12) 0.0278(13) 0.0122(10) 0.0030(9) 0.0128(9)
Se3 0.0104(9) 0.0078(9) 0.0243(12) -0.0006(8) 0.0060(8) 0.0013(7)
Se4 0.0091(9) 0.0120(10) 0.0298(13) 0.0106(9) -0.0002(8) -0.0025(8)
P1 0.014(3) 0.014(3) 0.016(5) 0.000 0.000 0.0071(13)
P2 0.003(2) 0.003(2) 0.028(5) 0.000 0.000 0.0013(11)
P3 0.006(2) 0.006(2) 0.025(5) 0.000 0.000 0.0032(12)
P4 0.011(3) 0.011(3) 0.019(5) 0.000 0.000 0.0057(13)
Cu1 0.033(3) 0.033(3) 0.207(14) 0.000 0.000 0.0165(13)
Cu2 0.170(13) 0.170(13) 0.19(2) 0.000 0.000 0.085(6)

loop_
_atom_type_symbol
_atom_type_description
_atom_type_scat_dispersion_real
_atom_type_scat_dispersion_imag
_atom_type_scat_source
P P 0.1023 0.0942 'International Tables Vol C Tables 4.2.6.8 and 6.1.1.4'
Cu Cu 0.3201 1.2651 'International Tables Vol C Tables 4.2.6.8 and 6.1.1.4'
Se Se -0.0929 2.2259 'International Tables Vol C Tables 4.2.6.8 and 6.1.1.4'
Bi Bi -4.1077 10.2566 'International Tables Vol C Tables 4.2.6.8 and 6.1.1.4'

loop_
_geom_angle_atom_site_label_1
_geom_angle_atom_site_label_2
_geom_angle_atom_site_label_3
_geom_angle
_geom_angle_site_symmetry_1
_geom_angle_site_symmetry_3
Se2 Bi1 Se2 89.64(8) 3_665 .
Se2 Bi1 Se2 89.64(8) 3_665 2_655
Se2 Bi1 Se2 89.64(8) . 2_655
Se2 Bi1 Se4 91.61(6) 3_665 3_665
Se2 Bi1 Se4 178.30(8) . 3_665
Se2 Bi1 Se4 91.51(7) 2_655 3_665
Se2 Bi1 Se4 178.30(8) 3_665 2_655
Se2 Bi1 Se4 91.51(7) . 2_655
Se2 Bi1 Se4 91.61(6) 2_655 2_655
Se4 Bi1 Se4 87.21(8) 3_665 2_655
Se2 Bi1 Se4 91.51(7) 3_665 .
Se2 Bi1 Se4 91.61(6) . .
Se2 Bi1 Se4 178.30(8) 2_655 .
Se4 Bi1 Se4 87.21(8) 3_665 .
Se4 Bi1 Se4 87.21(8) 2_655 .
Se1 Bi2 Se1 95.38(7) 2_545 3_655
Se1 Bi2 Se1 95.37(7) 2_545 .
Se1 Bi2 Se1 95.37(7) 3_655 .
Se1 Bi2 Se3 92.41(7) 2_545 .
Se1 Bi2 Se3 169.13(8) 3_655 .
Se1 Bi2 Se3 91.43(6) . .
Se1 Bi2 Se3 169.13(8) 2_545 3_655
Se1 Bi2 Se3 91.42(6) 3_655 3_655
Se1 Bi2 Se3 92.42(7) . 3_655
Se3 Bi2 Se3 79.80(7) . 3_655
Se1 Bi2 Se3 91.42(6) 2_545 2_545
Se1 Bi2 Se3 92.41(7) 3_655 2_545
Se1 Bi2 Se3 169.13(8) . 2_545
Se3 Bi2 Se3 79.80(7) . 2_545
Se3 Bi2 Se3 79.80(7) 3_655 2_545
P3 Se1 Bi2 98.40(17) . .
P4 Se2 Cu2 105.8(3) . 1_665
P4 Se2 Bi1 98.84(18) . .
Cu2 Se2 Bi1 82.7(3) 1_665 .
P2 Se3 Cu1 109.9(2) . 1_345
P2 Se3 Bi2 100.1(2) . .
Cu1 Se3 Bi2 94.3(3) 1_345 .
P1 Se4 Cu2 106.7(3) . 1_655
P1 Se4 Bi1 99.64(19) . .
Cu2 Se4 Bi1 84.2(3) 1_655 .
Se4 P1 Se4 112.0(2) 2_755 .
Se4 P1 Se4 112.0(2) 2_755 3_775
Se4 P1 Se4 112.0(2) . 3_775
Se4 P1 P4 106.8(3) 2_755 .
Se4 P1 P4 106.8(3) . .
Se4 P1 P4 106.8(3) 3_775 .
Se3 P2 Se3 110.4(3) 2_655 .
Se3 P2 Se3 110.4(3) 2_655 3_665
Se3 P2 Se3 110.4(3) . 3_665
Se3 P2 P3 108.5(3) 2_655 .
Se3 P2 P3 108.5(3) . .
Se3 P2 P3 108.5(3) 3_665 .
Se1 P3 Se1 113.3(2) 3_665 2_655
Se1 P3 Se1 113.3(2) 3_665 .
Se1 P3 Se1 113.3(2) 2_655 .
Se1 P3 P2 105.3(3) 3_665 .
Se1 P3 P2 105.3(3) 2_655 .
Se1 P3 P2 105.3(3) . .
Se2 P4 Se2 112.3(2) 2_755 .
Se2 P4 Se2 112.3(2) 2_755 3_775
Se2 P4 Se2 112.3(2) . 3_775
Se2 P4 P1 106.5(3) 2_755 .
Se2 P4 P1 106.5(3) . .
Se2 P4 P1 106.5(3) 3_775 .
Se3 Cu1 Se3 108.8(4) 3_765 1_765
Se3 Cu1 Se3 108.8(4) 3_765 2_765
Se3 Cu1 Se3 108.8(4) 1_765 2_765
Se4 Cu2 Se4 86.3(6) 3_665 2_545
Se4 Cu2 Se4 86.3(6) 3_665 1_455
Se4 Cu2 Se4 86.3(6) 2_545 1_455
Se4 Cu2 Se2 92.23(8) 3_665 1_445
Se4 Cu2 Se2 101.51(9) 2_545 1_445
Se4 Cu2 Se2 171.9(4) 1_455 1_445
Se4 Cu2 Se2 171.9(4) 3_665 3_565
Se4 Cu2 Se2 92.23(8) 2_545 3_565
Se4 Cu2 Se2 101.51(9) 1_455 3_565
Se2 Cu2 Se2 80.3(6) 1_445 3_565
Se4 Cu2 Se2 101.51(9) 3_665 2_655
Se4 Cu2 Se2 171.9(4) 2_545 2_655
Se4 Cu2 Se2 92.23(8) 1_455 2_655
Se2 Cu2 Se2 80.3(6) 1_445 2_655
Se2 Cu2 Se2 80.3(6) 3_565 2_655

loop_
_geom_bond_atom_site_label_1
_geom_bond_atom_site_label_2
_geom_bond_distance
_geom_bond_site_symmetry_2
Bi1 Se2 2.952(3) 3_665
Bi1 Se2 2.952(3) .
Bi1 Se2 2.952(3) 2_655
Bi1 Se4 2.957(3) 3_665
Bi1 Se4 2.957(3) 2_655
Bi1 Se4 2.957(3) .
Bi2 Se1 2.924(2) 2_545
Bi2 Se1 2.924(2) 3_655
Bi2 Se1 2.924(2) .
Bi2 Se3 2.967(2) .
Bi2 Se3 2.967(2) 3_655
Bi2 Se3 2.967(2) 2_545
Se1 P3 2.192(3) .
Se2 P4 2.196(4) .
Se2 Cu2 2.778(17) 1_665
Se3 P2 2.213(4) .
Se3 Cu1 2.413(6) 1_345
Se4 P1 2.185(4) .
Se4 Cu2 2.687(15) 1_655
P1 Se4 2.185(4) 2_755
P1 Se4 2.185(4) 3_775
P1 P4 2.248(14) .
P2 Se3 2.213(4) 2_655
P2 Se3 2.213(4) 3_665
P2 P3 2.233(15) .
P3 Se1 2.192(4) 3_665
P3 Se1 2.192(4) 2_655
P4 Se2 2.196(4) 2_755
P4 Se2 2.196(4) 3_775
Cu1 Se3 2.413(6) 3_765
Cu1 Se3 2.413(6) 1_765
Cu1 Se3 2.413(6) 2_765
Cu2 Se4 2.687(15) 3_665
Cu2 Se4 2.687(15) 2_545
Cu2 Se4 2.687(15) 1_455
Cu2 Se2 2.778(17) 1_445
Cu2 Se2 2.778(17) 3_565
Cu2 Se2 2.778(17) 2_655
